data_4328118
loop_
_publ_author_name
'Wen-Qin Mu'
'Qin-Yu Zhu'
'Li-Sheng You'
'Xu Zhang'
'Wen Luo'
'Guo-Qing Bian'
'Jie Dai'

_publ_section_title
;
 Ionic Crystals of {[Ni(phen)3]2Ge4S10}.xSol, Showing Solid-State
 Solvatochromism and Rapid Solvent-Induced Recrystallization
;
_journal_name_full 'Inorganic Chemistry'
_journal_page_first 1330
_journal_page_last 1335
_journal_paper_doi 10.1021/ic2014682
_journal_volume 51
_journal_year 2012
_chemical_formula_sum 'C75.5 H87.75 Ge4 N12 Ni2 O16.5 S10'
_chemical_formula_weight 2155.70
_chemical_name_systematic
; 
 ? 
;
_space_group_IT_number 15
_symmetry_cell_setting monoclinic
_symmetry_space_group_name_Hall '-C 2yc'
_symmetry_space_group_name_H-M 'C 1 2/c 1'
_atom_sites_solution_hydrogens geom
_atom_sites_solution_primary direct
_atom_sites_solution_secondary difmap
_audit_creation_method SHELXL-97
_cell_angle_alpha 90.00
_cell_angle_beta 121.731(2)
_cell_angle_gamma 90.00
_cell_formula_units_Z 8
_cell_length_a 45.425(4)
_cell_length_b 18.7598(13)
_cell_length_c 24.955(2)
_cell_measurement_reflns_used 37060
_cell_measurement_temperature 223(2)
_cell_measurement_theta_max 27.5
_cell_measurement_theta_min 3.0
_cell_volume 18087(3)
_computing_structure_refinement 'SHELXL-97 (Sheldrick, 1997)'
_computing_structure_solution 'SHELXS-97 (Sheldrick, 1990)'
_diffrn_ambient_temperature 223(2)
_diffrn_detector_area_resol_mean 14.63
_diffrn_measured_fraction_theta_full 0.996
_diffrn_measured_fraction_theta_max 0.996
_diffrn_measurement_device_type 'Rigaku Saturn'
_diffrn_measurement_method \w
_diffrn_radiation_monochromator graphite
_diffrn_radiation_source 'fine-focus sealed tube'
_diffrn_radiation_type MoK\a
_diffrn_radiation_wavelength 0.71075
_diffrn_reflns_av_R_equivalents 0.0665
_diffrn_reflns_av_sigmaI/netI 0.0815
_diffrn_reflns_limit_h_max 49
_diffrn_reflns_limit_h_min -54
_diffrn_reflns_limit_k_max 22
_diffrn_reflns_limit_k_min -19
_diffrn_reflns_limit_l_max 29
_diffrn_reflns_limit_l_min -29
_diffrn_reflns_number 44101
_diffrn_reflns_theta_full 25.00
_diffrn_reflns_theta_max 25.00
_diffrn_reflns_theta_min 3.03
_exptl_absorpt_coefficient_mu 2.020
_exptl_absorpt_correction_T_max 0.817
_exptl_absorpt_correction_T_min 0.498
_exptl_absorpt_correction_type multi-scan
_exptl_absorpt_process_details 'Jacobson, R. (1998) Private communication '
_exptl_crystal_colour Yellow
_exptl_crystal_density_diffrn 1.554
_exptl_crystal_description Prism
_exptl_crystal_F_000 8806
_exptl_crystal_size_max 0.35
_exptl_crystal_size_mid 0.30
_exptl_crystal_size_min 0.10
_refine_diff_density_max 0.927
_refine_diff_density_min -0.723
_refine_diff_density_rms 0.113
_refine_ls_extinction_method none
_refine_ls_goodness_of_fit_ref 1.179
_refine_ls_hydrogen_treatment constr
_refine_ls_matrix_type full
_refine_ls_number_parameters 1068
_refine_ls_number_reflns 15851
_refine_ls_number_restraints 0
_refine_ls_restrained_S_all 1.179
_refine_ls_R_factor_all 0.1293
_refine_ls_R_factor_gt 0.1045
_refine_ls_shift/su_max 0.001
_refine_ls_shift/su_mean 0.000
_refine_ls_structure_factor_coef Fsqd
_refine_ls_weighting_details 'calc w=1/[\s^2^(Fo^2^)+(0.0007P)^2^+372.8227P] where P=(Fo^2^+2Fc^2^)/3'
_refine_ls_weighting_scheme calc
_refine_ls_wR_factor_gt 0.1845
_refine_ls_wR_factor_ref 0.1956
_reflns_number_gt 12587
_reflns_number_total 15851
_reflns_threshold_expression >2sigma(I)
_cod_data_source_file ic2014682_si_002_1.cif
_cod_data_source_block l
_cod_depositor_comments
;

2021-04-14
Z value and formula fixed to values more according to usual
chemical conventions.                 miguel
;
_cod_original_formula_weight 4311.41
_cod_original_formula_units_Z 4
_cod_original_sg_symbol_Hall '-C 2yc   '
_cod_original_sg_symbol_H-M 'C 2/c '
_cod_original_formula_sum 'C151 H175.50 Ge8 N24 Ni4 O33 S20'
_cod_database_code 4328118

loop_
_symmetry_equiv_pos_as_xyz
'x, y, z'
'-x, y, -z+1/2'
'x+1/2, y+1/2, z'
'-x+1/2, y+1/2, -z+1/2'
'-x, -y, -z'
'x, -y, z-1/2'
'-x+1/2, -y+1/2, -z'
'x+1/2, -y+1/2, z-1/2'

loop_
_atom_site_label
_atom_site_type_symbol
_atom_site_fract_x
_atom_site_fract_y
_atom_site_fract_z
_atom_site_U_iso_or_equiv
_atom_site_adp_type
_atom_site_occupancy
_atom_site_symmetry_multiplicity
_atom_site_calc_flag
_atom_site_refinement_flags
Ge1 Ge 0.60426(3) 0.66511(6) 0.64468(5) 0.0449(3) Uani 1 1 d .
Ge2 Ge 0.61561(3) 0.83402(6) 0.58788(5) 0.0465(3) Uani 1 1 d .
Ge3 Ge 0.67440(3) 0.69008(6) 0.61792(5) 0.0461(3) Uani 1 1 d .
Ge4 Ge 0.67719(3) 0.77865(6) 0.74771(5) 0.0432(3) Uani 1 1 d .
Ni1 Ni 0.87600(3) 0.44766(7) 0.60527(7) 0.0471(3) Uani 1 1 d .
Ni2 Ni 0.62465(3) 0.54795(7) 0.35877(6) 0.0413(3) Uani 1 1 d .
S1 S 0.56646(8) 0.59357(18) 0.64008(14) 0.0655(9) Uani 1 1 d .
S2 S 0.57612(7) 0.75719(15) 0.58114(12) 0.0457(6) Uani 1 1 d .
S3 S 0.63600(8) 0.61025(14) 0.61289(13) 0.0520(7) Uani 1 1 d .
S4 S 0.63740(7) 0.70437(15) 0.74414(11) 0.0468(6) Uani 1 1 d .
S5 S 0.58828(10) 0.92145(19) 0.52733(18) 0.0791(11) Uani 1 1 d .
S6 S 0.64702(8) 0.78179(16) 0.55328(13) 0.0511(7) Uani 1 1 d .
S7 S 0.65010(8) 0.87293(14) 0.68693(13) 0.0523(7) Uani 1 1 d .
S8 S 0.70640(9) 0.6384(2) 0.59159(15) 0.0737(10) Uani 1 1 d .
S9 S 0.70906(7) 0.72533(16) 0.71672(13) 0.0524(7) Uani 1 1 d .
S10 S 0.71291(8) 0.81134(18) 0.84209(14) 0.0640(9) Uani 1 1 d .
N1 N 0.9126(2) 0.4139(5) 0.5847(4) 0.049(2) Uani 1 1 d .
N2 N 0.8632(2) 0.3404(4) 0.5877(4) 0.049(2) Uani 1 1 d .
N3 N 0.8397(2) 0.4816(5) 0.5139(4) 0.054(2) Uani 1 1 d .
N4 N 0.8359(2) 0.4782(5) 0.6182(5) 0.056(2) Uani 1 1 d .
N5 N 0.8985(2) 0.5480(4) 0.6329(4) 0.055(2) Uani 1 1 d .
N6 N 0.9079(2) 0.4312(5) 0.7018(4) 0.056(2) Uani 1 1 d .
N7 N 0.5923(2) 0.4582(4) 0.3304(4) 0.042(2) Uani 1 1 d .
N8 N 0.5928(2) 0.5758(4) 0.3922(4) 0.0401(19) Uani 1 1 d .
N9 N 0.5943(2) 0.5986(5) 0.2715(4) 0.046(2) Uani 1 1 d .
N10 N 0.6481(2) 0.6478(4) 0.3786(4) 0.046(2) Uani 1 1 d .
N11 N 0.6591(2) 0.5054(5) 0.3355(4) 0.051(2) Uani 1 1 d .
N12 N 0.6609(2) 0.5007(4) 0.4445(4) 0.043(2) Uani 1 1 d .
C1 C 0.9362(3) 0.4504(7) 0.5822(6) 0.067(4) Uani 1 1 d .
H1 H 0.9379 0.4993 0.5917 0.081 Uiso 1 1 calc R
C2 C 0.9591(4) 0.4234(9) 0.5668(8) 0.093(5) Uani 1 1 d .
H2 H 0.9759 0.4525 0.5667 0.111 Uiso 1 1 calc R
C3 C 0.9564(4) 0.3532(10) 0.5518(9) 0.113(7) Uani 1 1 d .
H3 H 0.9716 0.3334 0.5410 0.136 Uiso 1 1 calc R
C4 C 0.9309(4) 0.3089(7) 0.5522(7) 0.076(4) Uani 1 1 d .
C5 C 0.9093(3) 0.3439(6) 0.5689(5) 0.055(3) Uani 1 1 d .
C6 C 0.8398(3) 0.3053(6) 0.5918(6) 0.058(3) Uani 1 1 d .
H6 H 0.8256 0.3301 0.6024 0.070 Uiso 1 1 calc R
C7 C 0.8350(3) 0.2311(7) 0.5809(6) 0.069(4) Uani 1 1 d .
H7 H 0.8187 0.2065 0.5864 0.083 Uiso 1 1 calc R
C8 C 0.8541(3) 0.1965(7) 0.5627(6) 0.070(4) Uani 1 1 d .
H8 H 0.8502 0.1476 0.5533 0.084 Uiso 1 1 calc R
C9 C 0.8793(3) 0.2305(6) 0.5575(5) 0.058(3) Uani 1 1 d .
C10 C 0.8832(3) 0.3046(5) 0.5710(5) 0.046(3) Uani 1 1 d .
C11 C 0.9256(4) 0.2352(8) 0.5377(7) 0.081(4) Uani 1 1 d .
H11 H 0.9399 0.2116 0.5265 0.098 Uiso 1 1 calc R
C12 C 0.9010(4) 0.1981(7) 0.5393(6) 0.074(4) Uani 1 1 d .
H12 H 0.8979 0.1496 0.5282 0.089 Uiso 1 1 calc R
C13 C 0.8418(3) 0.4803(6) 0.4626(6) 0.065(3) Uani 1 1 d .
H13 H 0.8603 0.4565 0.4638 0.078 Uiso 1 1 calc R
C14 C 0.8164(4) 0.5145(8) 0.4060(6) 0.085(4) Uani 1 1 d .
H14 H 0.8176 0.5129 0.3696 0.102 Uiso 1 1 calc R
C15 C 0.7900(4) 0.5499(7) 0.4063(7) 0.078(4) Uani 1 1 d .
H15 H 0.7733 0.5738 0.3696 0.094 Uiso 1 1 calc R
C16 C 0.7870(3) 0.5518(7) 0.4596(6) 0.067(4) Uani 1 1 d .
C17 C 0.8125(3) 0.5168(5) 0.5126(5) 0.052(3) Uani 1 1 d .
C18 C 0.8334(3) 0.4752(7) 0.6682(6) 0.063(3) Uani 1 1 d .
H18 H 0.8511 0.4511 0.7036 0.076 Uiso 1 1 calc R
C19 C 0.8071(3) 0.5043(7) 0.6732(7) 0.071(4) Uani 1 1 d .
H19 H 0.8065 0.4986 0.7100 0.085 Uiso 1 1 calc R
C20 C 0.7827(3) 0.5407(7) 0.6240(7) 0.068(4) Uani 1 1 d .
H20 H 0.7648 0.5621 0.6266 0.082 Uiso 1 1 calc R
C21 C 0.7829(3) 0.5480(6) 0.5674(6) 0.060(3) Uani 1 1 d .
C22 C 0.8115(3) 0.5138(6) 0.5681(6) 0.053(3) Uani 1 1 d .
C23 C 0.7593(3) 0.5886(7) 0.4617(7) 0.074(4) Uani 1 1 d .
H23 H 0.7424 0.6146 0.4267 0.088 Uiso 1 1 calc R
C24 C 0.7585(4) 0.5844(7) 0.5142(8) 0.085(4) Uani 1 1 d .
H24 H 0.7403 0.6074 0.5151 0.102 Uiso 1 1 calc R
C25 C 0.8943(3) 0.6057(6) 0.5981(6) 0.066(3) Uani 1 1 d .
H25 H 0.8778 0.6042 0.5546 0.079 Uiso 1 1 calc R
C26 C 0.9132(5) 0.6668(7) 0.6231(8) 0.114(7) Uani 1 1 d .
H26 H 0.9098 0.7055 0.5967 0.137 Uiso 1 1 calc R
C27 C 0.9358(5) 0.6717(9) 0.6839(9) 0.147(9) Uani 1 1 d .
H27 H 0.9485 0.7140 0.7006 0.177 Uiso 1 1 calc R
C28 C 0.9412(5) 0.6142(8) 0.7241(8) 0.123(7) Uani 1 1 d .
C29 C 0.9218(4) 0.5519(7) 0.6958(6) 0.076(4) Uani 1 1 d .
C30 C 0.9102(3) 0.3744(8) 0.7362(6) 0.073(4) Uani 1 1 d .
H30 H 0.8978 0.3332 0.7148 0.088 Uiso 1 1 calc R
C31 C 0.9294(4) 0.3724(9) 0.7998(6) 0.081(4) Uani 1 1 d .
H31 H 0.9301 0.3308 0.8215 0.097 Uiso 1 1 calc R
C32 C 0.9471(4) 0.4300(9) 0.8314(7) 0.088(5) Uani 1 1 d .
H32 H 0.9603 0.4293 0.8757 0.105 Uiso 1 1 calc R
C33 C 0.9463(4) 0.4947(9) 0.7975(7) 0.092(5) Uani 1 1 d .
C34 C 0.9256(3) 0.4907(7) 0.7325(6) 0.066(3) Uani 1 1 d .
C35 C 0.9643(6) 0.6136(11) 0.7910(9) 0.177(12) Uani 1 1 d .
H35 H 0.9780 0.6542 0.8108 0.212 Uiso 1 1 calc R
C36 C 0.9672(5) 0.5581(10) 0.8261(7) 0.127(7) Uani 1 1 d .
H36 H 0.9829 0.5595 0.8699 0.153 Uiso 1 1 calc R
C37 C 0.5935(3) 0.4006(6) 0.3012(5) 0.057(3) Uani 1 1 d .
H37 H 0.6102 0.3979 0.2897 0.069 Uiso 1 1 calc R
C38 C 0.5706(3) 0.3431(5) 0.2866(5) 0.059(3) Uani 1 1 d .
H38 H 0.5718 0.3028 0.2654 0.071 Uiso 1 1 calc R
C39 C 0.5464(3) 0.3467(6) 0.3041(5) 0.059(3) Uani 1 1 d .
H39 H 0.5312 0.3084 0.2954 0.071 Uiso 1 1 calc R
C40 C 0.5447(3) 0.4073(6) 0.3345(5) 0.051(3) Uani 1 1 d .
C41 C 0.5685(3) 0.4620(6) 0.3473(4) 0.045(2) Uani 1 1 d .
C42 C 0.5937(3) 0.6328(6) 0.4250(5) 0.049(3) Uani 1 1 d .
H42 H 0.6099 0.6690 0.4330 0.059 Uiso 1 1 calc R
C43 C 0.5719(3) 0.6408(6) 0.4477(5) 0.057(3) Uani 1 1 d .
H43 H 0.5740 0.6814 0.4716 0.069 Uiso 1 1 calc R
C44 C 0.5476(3) 0.5909(6) 0.4361(5) 0.056(3) Uani 1 1 d .
H44 H 0.5326 0.5969 0.4511 0.067 Uiso 1 1 calc R
C45 C 0.5452(3) 0.5303(6) 0.4011(5) 0.050(3) Uani 1 1 d .
C46 C 0.5686(3) 0.5242(5) 0.3812(4) 0.041(2) Uani 1 1 d .
C47 C 0.5209(3) 0.4135(7) 0.3549(5) 0.065(3) Uani 1 1 d .
H47 H 0.5048 0.3770 0.3458 0.077 Uiso 1 1 calc R
C48 C 0.5214(3) 0.4723(7) 0.3876(5) 0.063(3) Uani 1 1 d .
H48 H 0.5059 0.4750 0.4017 0.075 Uiso 1 1 calc R
C49 C 0.5677(3) 0.5735(7) 0.2183(5) 0.060(3) Uani 1 1 d .
H49 H 0.5597 0.5271 0.2172 0.072 Uiso 1 1 calc R
C50 C 0.5511(4) 0.6158(9) 0.1626(6) 0.085(4) Uani 1 1 d .
H50 H 0.5321 0.5979 0.1252 0.102 Uiso 1 1 calc R
C51 C 0.5625(5) 0.6784(10) 0.1643(7) 0.114(7) Uani 1 1 d .
H51 H 0.5516 0.7062 0.1274 0.137 Uiso 1 1 calc R
C52 C 0.5901(4) 0.7067(9) 0.2182(7) 0.101(5) Uani 1 1 d .
C53 C 0.6052(3) 0.6645(7) 0.2718(5) 0.061(3) Uani 1 1 d .
C54 C 0.6734(3) 0.6730(7) 0.4333(5) 0.060(3) Uani 1 1 d .
H54 H 0.6820 0.6438 0.4691 0.072 Uiso 1 1 calc R
C55 C 0.6874(4) 0.7389(8) 0.4404(7) 0.084(4) Uani 1 1 d .
H55 H 0.7058 0.7537 0.4799 0.101 Uiso 1 1 calc R
C56 C 0.6746(5) 0.7829(9) 0.3900(8) 0.117(7) Uani 1 1 d .
H56 H 0.6846 0.8280 0.3938 0.141 Uiso 1 1 calc R
C57 C 0.6468(5) 0.7611(7) 0.3331(8) 0.098(5) Uani 1 1 d .
C58 C 0.6343(3) 0.6908(6) 0.3283(6) 0.062(3) Uani 1 1 d .
C59 C 0.6036(7) 0.7787(11) 0.2217(10) 0.176(11) Uani 1 1 d .
H59 H 0.5942 0.8078 0.1857 0.212 Uiso 1 1 calc R
C60 C 0.6306(7) 0.8028(10) 0.2800(11) 0.167(10) Uani 1 1 d .
H60 H 0.6382 0.8501 0.2830 0.201 Uiso 1 1 calc R
C61 C 0.6585(3) 0.5078(7) 0.2820(6) 0.065(3) Uani 1 1 d .
H61 H 0.6400 0.5318 0.2478 0.078 Uiso 1 1 calc R
C62 C 0.6838(3) 0.4768(7) 0.2730(6) 0.066(3) Uani 1 1 d .
H62 H 0.6825 0.4806 0.2343 0.080 Uiso 1 1 calc R
C63 C 0.7101(3) 0.4411(6) 0.3222(6) 0.059(3) Uani 1 1 d .
H63 H 0.7275 0.4205 0.3173 0.071 Uiso 1 1 calc R
C64 C 0.7122(3) 0.4341(6) 0.3794(6) 0.056(3) Uani 1 1 d .
C65 C 0.6860(3) 0.4683(6) 0.3841(5) 0.053(3) Uani 1 1 d .
C66 C 0.6615(3) 0.4975(6) 0.4989(5) 0.052(3) Uani 1 1 d .
H66 H 0.6441 0.5212 0.5017 0.062 Uiso 1 1 calc R
C67 C 0.6868(3) 0.4607(6) 0.5511(6) 0.067(3) Uani 1 1 d .
H67 H 0.6859 0.4588 0.5878 0.081 Uiso 1 1 calc R
C68 C 0.7130(3) 0.4273(6) 0.5498(6) 0.068(4) Uani 1 1 d .
H68 H 0.7305 0.4036 0.5857 0.082 Uiso 1 1 calc R
C69 C 0.7133(3) 0.4288(6) 0.4945(6) 0.057(3) Uani 1 1 d .
C70 C 0.6866(3) 0.4662(5) 0.4428(5) 0.050(3) Uani 1 1 d .
C71 C 0.7394(3) 0.3974(6) 0.4339(7) 0.063(3) Uani 1 1 d .
H71 H 0.7574 0.3753 0.4319 0.075 Uiso 1 1 calc R
C72 C 0.7392(3) 0.3945(7) 0.4865(7) 0.070(4) Uani 1 1 d .
H72 H 0.7569 0.3688 0.5207 0.084 Uiso 1 1 calc R
C73 C 0.9982(7) 0.2929(10) 0.7799(10) 0.143(8) Uani 1 1 d .
C74 C 0.8024(6) 0.7318(12) 0.9174(11) 0.173(11) Uani 1 1 d .
C75 C 0.5000 0.636(2) 0.2500 0.24(3) Uani 1 2 d S
C76 C 0.6026(14) 0.4452(13) 0.5551(14) 0.36(4) Uani 1 1 d .
O1 O 0.5122(2) 0.9281(6) 0.5052(4) 0.099(3) Uani 1 1 d .
O2 O 0.7462(3) 0.5388(6) 0.7224(5) 0.113(4) Uani 1 1 d .
O3 O 0.4961(3) 0.6455(7) 0.5039(5) 0.132(5) Uani 1 1 d .
O4 O 0.7773(4) 0.7039(7) 0.8671(6) 0.132(4) Uani 1 1 d .
O5 O 0.5521(4) 0.4665(7) 0.5410(5) 0.140(5) Uani 1 1 d .
O6 O 0.7610(3) 0.8975(7) 0.7889(6) 0.143(5) Uani 1 1 d .
O7 O 0.7812(3) 0.7093(8) 0.6851(6) 0.141(5) Uani 1 1 d .
O8 O 0.5132(3) 0.7855(9) 0.0409(7) 0.183(7) Uani 1 1 d .
O9 O 0.7983(4) 0.3697(8) 0.2955(7) 0.166(6) Uani 1 1 d .
O10 O 0.9785(5) 0.2361(12) 0.8612(10) 0.234(9) Uani 1 1 d .
O11 O 1.0000 0.3656(12) 0.7500 0.209(11) Uani 1 2 d S
O12 O 0.9736(5) 0.7016(11) 0.5922(8) 0.233(10) Uani 1 1 d .
O13 O 1.0005(7) 0.7907(17) 0.7184(10) 0.309(14) Uani 1 1 d .
O14 O 0.8861(8) 0.4338(11) 0.3712(12) 0.309(13) Uani 1 1 d .
O15 O 0.604(3) 0.420(5) 0.591(4) 0.86(7) Uiso 1 1 d .
O16 O 0.7865(9) 0.8380(19) 0.7213(16) 0.397(18) Uiso 1 1 d .
O17 O 0.6568(11) 0.336(2) 0.6568(19) 0.46(2) Uiso 1 1 d .

loop_
_atom_site_aniso_label
_atom_site_aniso_U_11
_atom_site_aniso_U_22
_atom_site_aniso_U_33
_atom_site_aniso_U_23
_atom_site_aniso_U_13
_atom_site_aniso_U_12
Ge1 0.0486(7) 0.0435(6) 0.0354(6) -0.0022(5) 0.0170(5) -0.0092(5)
Ge2 0.0524(7) 0.0432(6) 0.0492(7) 0.0092(5) 0.0303(6) 0.0059(5)
Ge3 0.0484(7) 0.0498(7) 0.0376(6) -0.0057(5) 0.0209(5) 0.0069(5)
Ge4 0.0453(7) 0.0465(6) 0.0384(6) -0.0100(5) 0.0224(5) -0.0078(5)
Ni1 0.0427(8) 0.0412(8) 0.0574(9) 0.0024(6) 0.0264(7) -0.0020(6)
Ni2 0.0397(7) 0.0398(7) 0.0376(7) -0.0030(6) 0.0155(6) 0.0017(6)
S1 0.064(2) 0.070(2) 0.0509(17) -0.0028(15) 0.0229(16) -0.0294(16)
S2 0.0419(15) 0.0550(16) 0.0376(14) -0.0010(12) 0.0190(12) -0.0007(12)
S3 0.0629(19) 0.0410(15) 0.0432(15) -0.0068(12) 0.0218(14) -0.0014(13)
S4 0.0512(16) 0.0546(16) 0.0320(13) -0.0021(11) 0.0202(13) -0.0118(13)
S5 0.077(2) 0.072(2) 0.099(3) 0.044(2) 0.053(2) 0.0276(19)
S6 0.0570(18) 0.0586(17) 0.0435(15) 0.0055(13) 0.0304(14) 0.0071(14)
S7 0.0648(19) 0.0398(15) 0.0574(17) -0.0090(12) 0.0356(16) -0.0036(13)
S8 0.073(2) 0.092(3) 0.060(2) -0.0075(18) 0.0375(18) 0.0262(19)
S9 0.0479(17) 0.0651(18) 0.0407(15) -0.0104(13) 0.0209(13) -0.0007(14)
S10 0.0565(19) 0.085(2) 0.0472(17) -0.0268(16) 0.0248(15) -0.0250(17)
N1 0.042(5) 0.051(6) 0.054(5) 0.019(4) 0.026(5) 0.005(4)
N2 0.052(6) 0.041(5) 0.057(6) 0.006(4) 0.031(5) -0.004(4)
N3 0.047(6) 0.050(6) 0.055(6) 0.005(5) 0.019(5) -0.011(4)
N4 0.061(6) 0.039(5) 0.068(6) -0.003(5) 0.035(6) -0.006(5)
N5 0.065(6) 0.037(5) 0.059(6) 0.006(4) 0.030(5) -0.005(4)
N6 0.056(6) 0.065(6) 0.050(6) 0.007(5) 0.030(5) -0.007(5)
N7 0.045(5) 0.035(5) 0.035(4) -0.007(4) 0.014(4) 0.000(4)
N8 0.042(5) 0.037(5) 0.035(4) -0.005(4) 0.015(4) -0.001(4)
N9 0.045(5) 0.047(5) 0.041(5) -0.001(4) 0.019(4) 0.004(4)
N10 0.046(5) 0.048(5) 0.043(5) -0.003(4) 0.024(4) -0.005(4)
N11 0.043(5) 0.056(6) 0.046(5) -0.009(4) 0.018(5) -0.009(4)
N12 0.038(5) 0.039(5) 0.039(5) 0.001(4) 0.011(4) 0.002(4)
C1 0.057(8) 0.064(8) 0.089(10) 0.031(7) 0.044(8) 0.013(6)
C2 0.101(12) 0.077(10) 0.144(15) 0.037(10) 0.094(12) 0.012(9)
C3 0.106(13) 0.123(15) 0.164(17) 0.068(13) 0.108(14) 0.033(11)
C4 0.092(10) 0.070(9) 0.096(10) 0.033(8) 0.071(9) 0.035(8)
C5 0.062(8) 0.053(7) 0.058(7) 0.016(6) 0.038(6) 0.016(6)
C6 0.064(8) 0.052(7) 0.076(8) -0.011(6) 0.049(7) -0.017(6)
C7 0.072(9) 0.057(8) 0.085(9) -0.012(7) 0.046(8) -0.030(7)
C8 0.079(10) 0.063(8) 0.064(8) -0.002(6) 0.035(8) -0.018(7)
C9 0.064(8) 0.049(7) 0.059(7) 0.006(6) 0.031(6) 0.003(6)
C10 0.047(6) 0.044(6) 0.049(6) 0.011(5) 0.026(5) 0.003(5)
C11 0.105(12) 0.073(10) 0.094(11) 0.022(8) 0.072(10) 0.044(9)
C12 0.100(11) 0.062(8) 0.080(9) -0.002(7) 0.061(9) 0.013(8)
C13 0.053(8) 0.059(8) 0.069(8) 0.005(6) 0.022(7) -0.019(6)
C14 0.075(10) 0.109(12) 0.053(8) 0.011(8) 0.020(8) -0.014(9)
C15 0.056(9) 0.066(9) 0.070(9) 0.017(7) 0.003(7) -0.009(7)
C16 0.061(8) 0.067(8) 0.054(8) -0.002(6) 0.017(7) -0.026(7)
C17 0.029(6) 0.036(6) 0.061(7) 0.003(5) 0.004(5) -0.007(5)
C18 0.066(8) 0.067(8) 0.072(8) 0.002(6) 0.048(7) 0.001(6)
C19 0.070(9) 0.064(8) 0.087(10) -0.011(7) 0.047(9) 0.000(7)
C20 0.060(8) 0.059(8) 0.095(10) -0.023(7) 0.047(8) -0.010(7)
C21 0.052(7) 0.041(6) 0.071(8) -0.001(6) 0.021(7) -0.003(5)
C22 0.051(7) 0.037(6) 0.068(8) -0.012(5) 0.029(6) -0.008(5)
C23 0.039(7) 0.058(8) 0.096(11) 0.013(8) 0.016(8) 0.008(6)
C24 0.071(10) 0.054(8) 0.112(13) -0.011(9) 0.035(10) -0.003(7)
C25 0.073(9) 0.055(7) 0.062(8) -0.003(6) 0.029(7) -0.007(6)
C26 0.160(17) 0.044(8) 0.085(11) -0.001(8) 0.028(12) -0.035(9)
C27 0.18(2) 0.076(11) 0.099(14) 0.002(10) 0.013(14) -0.075(13)
C28 0.143(16) 0.065(10) 0.080(11) 0.000(8) 0.002(11) -0.038(10)
C29 0.083(10) 0.058(8) 0.054(8) 0.005(6) 0.013(7) -0.017(7)
C30 0.066(9) 0.091(10) 0.058(8) 0.015(7) 0.030(7) -0.009(7)
C31 0.071(10) 0.107(12) 0.062(9) 0.025(8) 0.034(8) -0.007(9)
C32 0.076(11) 0.114(13) 0.055(9) 0.020(9) 0.022(8) 0.027(9)
C33 0.084(11) 0.103(12) 0.060(9) 0.005(8) 0.017(8) 0.002(9)
C34 0.060(8) 0.068(8) 0.051(7) 0.013(6) 0.017(6) -0.003(7)
C35 0.23(3) 0.100(15) 0.084(14) -0.025(12) 0.000(15) -0.064(16)
C36 0.155(18) 0.093(13) 0.059(10) 0.003(9) 0.004(11) -0.030(12)
C37 0.044(7) 0.066(8) 0.046(6) -0.002(6) 0.013(6) 0.013(6)
C38 0.074(8) 0.028(5) 0.052(7) -0.011(5) 0.017(6) -0.008(5)
C39 0.070(8) 0.052(7) 0.045(7) 0.002(5) 0.023(6) -0.012(6)
C40 0.055(7) 0.045(6) 0.042(6) -0.002(5) 0.018(6) 0.000(5)
C41 0.040(6) 0.054(7) 0.035(5) 0.004(5) 0.015(5) 0.003(5)
C42 0.048(7) 0.052(7) 0.045(6) -0.007(5) 0.022(5) -0.005(5)
C43 0.058(8) 0.063(8) 0.045(6) -0.015(6) 0.023(6) 0.004(6)
C44 0.057(7) 0.069(8) 0.047(6) -0.011(6) 0.030(6) -0.001(6)
C45 0.042(6) 0.061(7) 0.046(6) -0.007(5) 0.021(5) -0.004(5)
C46 0.039(6) 0.045(6) 0.030(5) -0.002(4) 0.011(5) 0.004(5)
C47 0.060(8) 0.075(9) 0.056(7) 0.000(6) 0.029(7) -0.024(7)
C48 0.060(8) 0.084(9) 0.052(7) -0.005(6) 0.034(6) -0.012(7)
C49 0.054(8) 0.077(9) 0.050(7) 0.003(6) 0.028(6) 0.012(6)
C50 0.057(9) 0.122(14) 0.050(8) 0.008(8) 0.009(7) 0.017(9)
C51 0.125(15) 0.099(13) 0.065(10) 0.034(9) 0.013(10) -0.016(11)
C52 0.113(13) 0.087(11) 0.062(9) 0.024(8) 0.019(9) -0.010(10)
C53 0.059(8) 0.068(8) 0.051(7) 0.018(6) 0.024(6) 0.001(6)
C54 0.063(8) 0.067(8) 0.053(7) -0.008(6) 0.032(7) -0.015(6)
C55 0.075(10) 0.092(11) 0.078(10) -0.025(9) 0.035(8) -0.043(9)
C56 0.138(16) 0.080(11) 0.083(12) 0.003(9) 0.023(11) -0.052(11)
C57 0.141(15) 0.047(8) 0.098(12) 0.017(8) 0.057(12) -0.025(9)
C58 0.073(9) 0.055(7) 0.056(7) 0.008(6) 0.033(7) -0.005(6)
C59 0.24(3) 0.103(15) 0.088(14) 0.046(12) 0.022(16) -0.025(17)
C60 0.21(3) 0.075(12) 0.15(2) 0.033(13) 0.051(19) -0.051(14)
C61 0.056(8) 0.070(8) 0.060(8) -0.017(6) 0.025(7) -0.011(6)
C62 0.060(8) 0.084(9) 0.063(8) -0.026(7) 0.038(7) -0.006(7)
C63 0.052(7) 0.055(7) 0.076(9) -0.010(6) 0.037(7) -0.004(6)
C64 0.040(7) 0.045(6) 0.079(9) -0.017(6) 0.028(6) -0.020(5)
C65 0.049(7) 0.040(6) 0.054(7) -0.013(5) 0.016(6) -0.008(5)
C66 0.050(7) 0.046(6) 0.039(6) -0.005(5) 0.009(5) -0.002(5)
C67 0.069(9) 0.058(8) 0.049(7) 0.012(6) 0.014(7) 0.000(7)
C68 0.054(8) 0.059(8) 0.050(7) 0.008(6) -0.002(6) 0.000(6)
C69 0.043(7) 0.047(7) 0.059(7) 0.002(6) 0.012(6) -0.001(5)
C70 0.048(7) 0.029(5) 0.047(6) -0.003(5) 0.008(5) -0.011(5)
C71 0.029(6) 0.060(8) 0.092(10) -0.013(7) 0.028(7) 0.000(5)
C72 0.046(8) 0.054(8) 0.091(10) -0.005(7) 0.023(7) 0.005(6)
C73 0.23(2) 0.091(13) 0.141(19) 0.000(12) 0.120(19) -0.002(15)
C74 0.15(2) 0.137(19) 0.129(18) -0.056(15) 0.001(15) -0.017(15)
C75 0.34(7) 0.13(3) 0.42(8) 0.000 0.32(7) 0.000
C76 0.56(8) 0.085(16) 0.14(2) -0.045(15) -0.02(3) 0.12(3)
O1 0.070(7) 0.153(10) 0.079(7) 0.003(7) 0.042(6) 0.003(6)
O2 0.147(10) 0.104(8) 0.119(9) 0.031(7) 0.091(8) 0.042(7)
O3 0.078(8) 0.179(13) 0.104(9) 0.037(8) 0.023(7) -0.026(8)
O4 0.141(11) 0.151(12) 0.089(8) 0.005(8) 0.050(8) -0.015(9)
O5 0.202(15) 0.122(10) 0.083(8) -0.026(7) 0.065(9) -0.061(10)
O6 0.151(12) 0.144(11) 0.135(11) -0.037(9) 0.075(10) -0.075(9)
O7 0.133(11) 0.168(13) 0.135(11) -0.020(9) 0.080(9) -0.006(9)
O8 0.107(10) 0.202(16) 0.180(14) 0.102(12) 0.034(10) 0.027(10)
O9 0.180(15) 0.145(12) 0.139(12) -0.011(10) 0.061(11) 0.024(11)
O10 0.191(18) 0.27(2) 0.25(2) -0.008(18) 0.120(17) 0.005(16)
O11 0.23(3) 0.105(16) 0.28(3) 0.000 0.12(2) 0.000
O12 0.220(19) 0.27(2) 0.143(13) 0.050(14) 0.054(13) 0.141(17)
O13 0.27(3) 0.45(4) 0.20(2) 0.10(2) 0.12(2) 0.08(3)
O14 0.44(4) 0.153(17) 0.34(3) -0.062(19) 0.21(3) 0.01(2)

loop_
_atom_type_symbol
_atom_type_description
_atom_type_scat_dispersion_real
_atom_type_scat_dispersion_imag
_atom_type_scat_source
C C 0.0033 0.0016 'International Tables Vol C Tables 4.2.6.8 and 6.1.1.4'
H H 0.0000 0.0000 'International Tables Vol C Tables 4.2.6.8 and 6.1.1.4'
N N 0.0061 0.0033 'International Tables Vol C Tables 4.2.6.8 and 6.1.1.4'
O O 0.0106 0.0060 'International Tables Vol C Tables 4.2.6.8 and 6.1.1.4'
S S 0.1246 0.1234 'International Tables Vol C Tables 4.2.6.8 and 6.1.1.4'
Ge Ge 0.1547 1.8001 'International Tables Vol C Tables 4.2.6.8 and 6.1.1.4'
Ni Ni 0.3393 1.1124 'International Tables Vol C Tables 4.2.6.8 and 6.1.1.4'

loop_
_geom_angle_atom_site_label_1
_geom_angle_atom_site_label_2
_geom_angle_atom_site_label_3
_geom_angle
_geom_angle_site_symmetry_1
_geom_angle_site_symmetry_3
S1 Ge1 S3 110.07(13) . .
S1 Ge1 S2 107.70(13) . .
S3 Ge1 S2 109.86(11) . .
S1 Ge1 S4 108.57(11) . .
S3 Ge1 S4 111.21(11) . .
S2 Ge1 S4 109.36(11) . .
S5 Ge2 S2 107.30(13) . .
S5 Ge2 S7 109.87(15) . .
S2 Ge2 S7 111.13(11) . .
S5 Ge2 S6 108.33(13) . .
S2 Ge2 S6 109.67(11) . .
S7 Ge2 S6 110.45(12) . .
S8 Ge3 S9 106.25(13) . .
S8 Ge3 S6 109.92(13) . .
S9 Ge3 S6 111.91(12) . .
S8 Ge3 S3 108.42(14) . .
S9 Ge3 S3 109.67(11) . .
S6 Ge3 S3 110.54(12) . .
S10 Ge4 S9 105.03(12) . .
S10 Ge4 S7 110.52(13) . .
S9 Ge4 S7 110.47(11) . .
S10 Ge4 S4 110.58(12) . .
S9 Ge4 S4 111.54(12) . .
S7 Ge4 S4 108.67(11) . .
N2 Ni1 N1 79.8(3) . .
N2 Ni1 N5 169.0(4) . .
N1 Ni1 N5 92.4(4) . .
N2 Ni1 N6 92.7(4) . .
N1 Ni1 N6 94.6(3) . .
N5 Ni1 N6 80.1(4) . .
N2 Ni1 N3 95.3(3) . .
N1 Ni1 N3 95.7(4) . .
N5 Ni1 N3 93.1(4) . .
N6 Ni1 N3 168.0(4) . .
N2 Ni1 N4 97.4(3) . .
N1 Ni1 N4 175.0(4) . .
N5 Ni1 N4 91.0(4) . .
N6 Ni1 N4 89.7(4) . .
N3 Ni1 N4 80.4(4) . .
N8 Ni2 N10 93.2(3) . .
N8 Ni2 N12 92.0(3) . .
N10 Ni2 N12 96.3(3) . .
N8 Ni2 N11 170.4(3) . .
N10 Ni2 N11 92.6(3) . .
N12 Ni2 N11 79.8(3) . .
N8 Ni2 N9 94.9(3) . .
N10 Ni2 N9 79.3(3) . .
N12 Ni2 N9 172.0(3) . .
N11 Ni2 N9 93.7(3) . .
N8 Ni2 N7 80.0(3) . .
N10 Ni2 N7 169.3(3) . .
N12 Ni2 N7 92.3(3) . .
N11 Ni2 N7 95.4(3) . .
N9 Ni2 N7 93.0(3) . .
Ge1 S2 Ge2 107.92(12) . .
Ge1 S3 Ge3 107.47(11) . .
Ge1 S4 Ge4 107.76(11) . .
Ge3 S6 Ge2 106.47(11) . .
Ge4 S7 Ge2 107.89(12) . .
Ge4 S9 Ge3 108.18(12) . .
C1 N1 C5 117.4(10) . .
C1 N1 Ni1 129.7(8) . .
C5 N1 Ni1 112.8(7) . .
C6 N2 C10 118.7(9) . .
C6 N2 Ni1 128.6(8) . .
C10 N2 Ni1 112.8(7) . .
C13 N3 C17 119.9(10) . .
C13 N3 Ni1 128.9(8) . .
C17 N3 Ni1 110.7(7) . .
C18 N4 C22 117.9(11) . .
C18 N4 Ni1 130.8(9) . .
C22 N4 Ni1 110.7(8) . .
C25 N5 C29 117.7(10) . .
C25 N5 Ni1 129.8(8) . .
C29 N5 Ni1 112.4(7) . .
C30 N6 C34 118.0(10) . .
C30 N6 Ni1 129.4(9) . .
C34 N6 Ni1 112.2(7) . .
C37 N7 C41 119.2(10) . .
C37 N7 Ni2 128.1(8) . .
C41 N7 Ni2 112.7(7) . .
C42 N8 C46 116.8(9) . .
C42 N8 Ni2 130.0(7) . .
C46 N8 Ni2 113.1(6) . .
C49 N9 C53 118.4(10) . .
C49 N9 Ni2 129.5(8) . .
C53 N9 Ni2 112.1(7) . .
C54 N10 C58 118.4(10) . .
C54 N10 Ni2 128.6(8) . .
C58 N10 Ni2 112.9(7) . .
C61 N11 C65 116.5(10) . .
C61 N11 Ni2 130.3(8) . .
C65 N11 Ni2 113.3(7) . .
C66 N12 C70 116.8(9) . .
C66 N12 Ni2 129.8(7) . .
C70 N12 Ni2 113.3(7) . .
N1 C1 C2 125.6(13) . .
N1 C1 H1 117.2 . .
C2 C1 H1 117.2 . .
C3 C2 C1 117.5(14) . .
C3 C2 H2 121.3 . .
C1 C2 H2 121.3 . .
C2 C3 C4 121.2(14) . .
C2 C3 H3 119.4 . .
C4 C3 H3 119.4 . .
C5 C4 C11 118.6(13) . .
C5 C4 C3 115.0(13) . .
C11 C4 C3 126.4(13) . .
N1 C5 C4 123.4(11) . .
N1 C5 C10 117.2(10) . .
C4 C5 C10 119.4(11) . .
N2 C6 C7 122.2(11) . .
N2 C6 H6 118.9 . .
C7 C6 H6 118.9 . .
C8 C7 C6 118.7(11) . .
C8 C7 H7 120.6 . .
C6 C7 H7 120.6 . .
C7 C8 C9 121.8(12) . .
C7 C8 H8 119.1 . .
C9 C8 H8 119.1 . .
C8 C9 C10 116.0(11) . .
C8 C9 C12 125.7(12) . .
C10 C9 C12 118.3(11) . .
N2 C10 C9 122.5(10) . .
N2 C10 C5 117.3(9) . .
C9 C10 C5 120.2(10) . .
C12 C11 C4 122.1(12) . .
C12 C11 H11 118.9 . .
C4 C11 H11 118.9 . .
C11 C12 C9 121.3(12) . .
C11 C12 H12 119.3 . .
C9 C12 H12 119.3 . .
N3 C13 C14 121.0(13) . .
N3 C13 H13 119.5 . .
C14 C13 H13 119.5 . .
C15 C14 C13 117.8(13) . .
C15 C14 H14 121.1 . .
C13 C14 H14 121.1 . .
C14 C15 C16 122.4(13) . .
C14 C15 H15 118.8 . .
C16 C15 H15 118.8 . .
C17 C16 C15 116.4(13) . .
C17 C16 C23 119.6(13) . .
C15 C16 C23 124.0(13) . .
N3 C17 C16 122.5(12) . .
N3 C17 C22 116.6(10) . .
C16 C17 C22 120.9(12) . .
N4 C18 C19 125.7(13) . .
N4 C18 H18 117.2 . .
C19 C18 H18 117.2 . .
C20 C19 C18 117.4(13) . .
C20 C19 H19 121.3 . .
C18 C19 H19 121.3 . .
C19 C20 C21 121.8(12) . .
C19 C20 H20 119.1 . .
C21 C20 H20 119.1 . .
C24 C21 C20 125.4(14) . .
C24 C21 C22 119.6(13) . .
C20 C21 C22 115.0(11) . .
N4 C22 C17 120.0(10) . .
N4 C22 C21 122.1(11) . .
C17 C22 C21 117.8(11) . .
C24 C23 C16 118.6(13) . .
C24 C23 H23 120.7 . .
C16 C23 H23 120.7 . .
C23 C24 C21 123.4(15) . .
C23 C24 H24 118.3 . .
C21 C24 H24 118.3 . .
N5 C25 C26 122.7(13) . .
N5 C25 H25 118.7 . .
C26 C25 H25 118.7 . .
C27 C26 C25 120.6(14) . .
C27 C26 H26 119.7 . .
C25 C26 H26 119.7 . .
C26 C27 C28 120.5(14) . .
C26 C27 H27 119.8 . .
C28 C27 H27 119.8 . .
C27 C28 C29 116.8(14) . .
C27 C28 C35 125.8(15) . .
C29 C28 C35 117.4(15) . .
N5 C29 C28 121.8(12) . .
N5 C29 C34 117.3(11) . .
C28 C29 C34 120.9(12) . .
N6 C30 C31 124.2(14) . .
N6 C30 H30 117.9 . .
C31 C30 H30 117.9 . .
C32 C31 C30 119.2(14) . .
C32 C31 H31 120.4 . .
C30 C31 H31 120.4 . .
C31 C32 C33 120.4(13) . .
C31 C32 H32 119.8 . .
C33 C32 H32 119.8 . .
C34 C33 C36 119.1(14) . .
C34 C33 C32 115.2(14) . .
C36 C33 C32 125.4(14) . .
N6 C34 C33 123.0(12) . .
N6 C34 C29 117.7(11) . .
C33 C34 C29 119.3(13) . .
C36 C35 C28 122.3(17) . .
C36 C35 H35 118.8 . .
C28 C35 H35 118.8 . .
C35 C36 C33 120.5(15) . .
C35 C36 H36 119.8 . .
C33 C36 H36 119.8 . .
N7 C37 C38 121.9(11) . .
N7 C37 H37 119.0 . .
C38 C37 H37 119.0 . .
C39 C38 C37 119.0(11) . .
C39 C38 H38 120.5 . .
C37 C38 H38 120.5 . .
C38 C39 C40 119.6(11) . .
C38 C39 H39 120.2 . .
C40 C39 H39 120.2 . .
C39 C40 C41 117.8(11) . .
C39 C40 C47 122.3(11) . .
C41 C40 C47 119.8(10) . .
N7 C41 C40 122.4(10) . .
N7 C41 C46 117.9(9) . .
C40 C41 C46 119.7(10) . .
N8 C42 C43 122.6(10) . .
N8 C42 H42 118.7 . .
C43 C42 H42 118.7 . .
C44 C43 C42 121.0(10) . .
C44 C43 H43 119.5 . .
C42 C43 H43 119.5 . .
C43 C44 C45 118.7(10) . .
C43 C44 H44 120.7 . .
C45 C44 H44 120.7 . .
C46 C45 C44 117.6(10) . .
C46 C45 C48 118.3(10) . .
C44 C45 C48 124.0(10) . .
N8 C46 C45 123.2(9) . .
N8 C46 C41 116.4(9) . .
C45 C46 C41 120.4(10) . .
C48 C47 C40 120.4(11) . .
C48 C47 H47 119.8 . .
C40 C47 H47 119.8 . .
C47 C48 C45 121.5(11) . .
C47 C48 H48 119.3 . .
C45 C48 H48 119.3 . .
N9 C49 C50 121.1(13) . .
N9 C49 H49 119.5 . .
C50 C49 H49 119.5 . .
C51 C50 C49 119.0(14) . .
C51 C50 H50 120.5 . .
C49 C50 H50 120.5 . .
C50 C51 C52 122.1(15) . .
C50 C51 H51 118.9 . .
C52 C51 H51 118.9 . .
C51 C52 C53 117.3(14) . .
C51 C52 C59 123.3(15) . .
C53 C52 C59 119.4(15) . .
N9 C53 C52 122.1(12) . .
N9 C53 C58 118.5(10) . .
C52 C53 C58 119.3(12) . .
N10 C54 C55 123.5(12) . .
N10 C54 H54 118.3 . .
C55 C54 H54 118.3 . .
C56 C55 C54 119.4(13) . .
C56 C55 H55 120.3 . .
C54 C55 H55 120.3 . .
C55 C56 C57 119.3(14) . .
C55 C56 H56 120.3 . .
C57 C56 H56 120.3 . .
C56 C57 C60 124.2(15) . .
C56 C57 C58 118.3(14) . .
C60 C57 C58 117.5(16) . .
N10 C58 C57 120.8(12) . .
N10 C58 C53 117.0(10) . .
C57 C58 C53 122.0(12) . .
C60 C59 C52 118.1(15) . .
C60 C59 H59 121.0 . .
C52 C59 H59 121.0 . .
C57 C60 C59 123.6(17) . .
C57 C60 H60 118.2 . .
C59 C60 H60 118.2 . .
N11 C61 C62 124.2(12) . .
N11 C61 H61 117.9 . .
C62 C61 H61 117.9 . .
C63 C62 C61 117.8(12) . .
C63 C62 H62 121.1 . .
C61 C62 H62 121.1 . .
C62 C63 C64 121.8(11) . .
C62 C63 H63 119.1 . .
C64 C63 H63 119.1 . .
C63 C64 C65 116.1(11) . .
C63 C64 C71 125.1(11) . .
C65 C64 C71 118.7(11) . .
N11 C65 C64 123.6(11) . .
N11 C65 C70 116.2(10) . .
C64 C65 C70 120.1(11) . .
N12 C66 C67 122.5(12) . .
N12 C66 H66 118.8 . .
C67 C66 H66 118.8 . .
C68 C67 C66 120.8(12) . .
C68 C67 H67 119.6 . .
C66 C67 H67 119.6 . .
C67 C68 C69 118.8(11) . .
C67 C68 H68 120.6 . .
C69 C68 H68 120.6 . .
C68 C69 C70 117.9(11) . .
C68 C69 C72 124.3(12) . .
C70 C69 C72 117.8(12) . .
N12 C70 C69 123.2(11) . .
N12 C70 C65 117.4(9) . .
C69 C70 C65 119.4(11) . .
C72 C71 C64 120.4(11) . .
C72 C71 H71 119.8 . .
C64 C71 H71 119.8 . .
C71 C72 C69 123.5(12) . .
C71 C72 H72 118.2 . .
C69 C72 H72 118.2 . .
O11 C73 C73 59.8(8) . 2_756
O13 C75 O13 61(2) 7_666 8_465
C73 O11 C73 60.3(15) . 2_756
C75 O13 O13 59.7(11) 7_666 2_756

loop_
_geom_bond_atom_site_label_1
_geom_bond_atom_site_label_2
_geom_bond_distance
_geom_bond_site_symmetry_2
Ge1 S1 2.134(3) .
Ge1 S3 2.230(3) .
Ge1 S2 2.236(3) .
Ge1 S4 2.245(3) .
Ge2 S5 2.131(3) .
Ge2 S2 2.237(3) .
Ge2 S7 2.241(3) .
Ge2 S6 2.244(3) .
Ge3 S8 2.119(3) .
Ge3 S9 2.216(3) .
Ge3 S6 2.236(3) .
Ge3 S3 2.252(3) .
Ge4 S10 2.130(3) .
Ge4 S9 2.207(3) .
Ge4 S7 2.231(3) .
Ge4 S4 2.247(3) .
Ni1 N2 2.076(8) .
Ni1 N1 2.078(9) .
Ni1 N5 2.078(9) .
Ni1 N6 2.079(9) .
Ni1 N3 2.090(9) .
Ni1 N4 2.089(10) .
Ni2 N8 2.082(8) .
Ni2 N10 2.082(8) .
Ni2 N12 2.090(8) .
Ni2 N11 2.093(9) .
Ni2 N9 2.095(8) .
Ni2 N7 2.097(8) .
N1 C1 1.304(13) .
N1 C5 1.357(14) .
N2 C6 1.301(12) .
N2 C10 1.359(13) .
N3 C13 1.334(14) .
N3 C17 1.383(14) .
N4 C18 1.310(14) .
N4 C22 1.336(14) .
N5 C25 1.339(14) .
N5 C29 1.356(14) .
N6 C30 1.339(14) .
N6 C34 1.354(15) .
N7 C37 1.322(13) .
N7 C41 1.356(12) .
N8 C42 1.333(12) .
N8 C46 1.378(12) .
N9 C49 1.324(13) .
N9 C53 1.331(14) .
N10 C54 1.324(13) .
N10 C58 1.339(13) .
N11 C61 1.320(14) .
N11 C65 1.375(13) .
N12 C66 1.343(13) .
N12 C70 1.359(13) .
C1 C2 1.379(17) .
C1 H1 0.9400 .
C2 C3 1.36(2) .
C2 H2 0.9400 .
C3 C4 1.432(19) .
C3 H3 0.9400 .
C4 C5 1.412(15) .
C4 C11 1.417(19) .
C5 C10 1.420(15) .
C6 C7 1.412(15) .
C6 H6 0.9400 .
C7 C8 1.341(17) .
C7 H7 0.9400 .
C8 C9 1.374(16) .
C8 H8 0.9400 .
C9 C10 1.419(15) .
C9 C12 1.419(16) .
C11 C12 1.336(18) .
C11 H11 0.9400 .
C12 H12 0.9400 .
C13 C14 1.423(17) .
C13 H13 0.9400 .
C14 C15 1.373(19) .
C14 H14 0.9400 .
C15 C16 1.405(18) .
C15 H15 0.9400 .
C16 C17 1.384(15) .
C16 C23 1.460(18) .
C17 C22 1.409(16) .
C18 C19 1.379(16) .
C18 H18 0.9400 .
C19 C20 1.332(17) .
C19 H19 0.9400 .
C20 C21 1.423(17) .
C20 H20 0.9400 .
C21 C24 1.384(18) .
C21 C22 1.442(16) .
C23 C24 1.333(19) .
C23 H23 0.9400 .
C24 H24 0.9400 .
C25 C26 1.368(17) .
C25 H25 0.9400 .
C26 C27 1.31(2) .
C26 H26 0.9400 .
C27 C28 1.41(2) .
C27 H27 0.9400 .
C28 C29 1.410(18) .
C28 C35 1.43(2) .
C29 C34 1.421(16) .
C30 C31 1.351(17) .
C30 H30 0.9400 .
C31 C32 1.33(2) .
C31 H31 0.9400 .
C32 C33 1.47(2) .
C32 H32 0.9400 .
C33 C34 1.383(17) .
C33 C36 1.45(2) .
C35 C36 1.32(2) .
C35 H35 0.9400 .
C36 H36 0.9400 .
C37 C38 1.408(15) .
C37 H37 0.9400 .
C38 C39 1.380(16) .
C38 H38 0.9400 .
C39 C40 1.392(15) .
C39 H39 0.9400 .
C40 C41 1.399(14) .
C40 C47 1.422(16) .
C41 C46 1.439(14) .
C42 C43 1.385(14) .
C42 H42 0.9400 .
C43 C44 1.358(15) .
C43 H43 0.9400 .
C44 C45 1.403(14) .
C44 H44 0.9400 .
C45 C46 1.395(14) .
C45 C48 1.443(15) .
C47 C48 1.365(16) .
C47 H47 0.9400 .
C48 H48 0.9400 .
C49 C50 1.423(17) .
C49 H49 0.9400 .
C50 C51 1.27(2) .
C50 H50 0.9400 .
C51 C52 1.38(2) .
C51 H51 0.9400 .
C52 C53 1.385(17) .
C52 C59 1.47(2) .
C53 C58 1.422(16) .
C54 C55 1.358(17) .
C54 H54 0.9400 .
C55 C56 1.355(19) .
C55 H55 0.9400 .
C56 C57 1.37(2) .
C56 H56 0.9400 .
C57 C60 1.37(2) .
C57 C58 1.416(17) .
C59 C60 1.40(3) .
C59 H59 0.9400 .
C60 H60 0.9400 .
C61 C62 1.408(16) .
C61 H61 0.9400 .
C62 C63 1.356(16) .
C62 H62 0.9400 .
C63 C64 1.387(16) .
C63 H63 0.9400 .
C64 C65 1.409(15) .
C64 C71 1.446(17) .
C65 C70 1.450(15) .
C66 C67 1.386(15) .
C66 H66 0.9400 .
C67 C68 1.357(17) .
C67 H67 0.9400 .
C68 C69 1.388(17) .
C68 H68 0.9400 .
C69 C70 1.407(14) .
C69 C72 1.443(16) .
C71 C72 1.318(17) .
C71 H71 0.9400 .
C72 H72 0.9400 .
C73 O11 1.58(2) .
C73 C73 1.59(4) 2_756
C74 O4 1.28(2) .
C75 O13 1.59(4) 7_666
C75 O13 1.59(4) 8_465
C76 O15 0.99(11) .
O11 C73 1.58(2) 2_756
O13 C75 1.59(4) 7_666
O13 O13 1.60(4) 2_756

loop_
_geom_torsion_atom_site_label_1
_geom_torsion_atom_site_label_2
_geom_torsion_atom_site_label_3
_geom_torsion_atom_site_label_4
_geom_torsion
S1 Ge1 S2 Ge2 178.35(12)
S3 Ge1 S2 Ge2 -61.77(14)
S4 Ge1 S2 Ge2 60.55(14)
S5 Ge2 S2 Ge1 -179.77(14)
S7 Ge2 S2 Ge1 -59.63(14)
S6 Ge2 S2 Ge1 62.78(14)
S1 Ge1 S3 Ge3 179.12(12)
S2 Ge1 S3 Ge3 60.70(14)
S4 Ge1 S3 Ge3 -60.51(14)
S8 Ge3 S3 Ge1 177.68(13)
S9 Ge3 S3 Ge1 62.07(15)
S6 Ge3 S3 Ge1 -61.78(14)
S1 Ge1 S4 Ge4 179.49(14)
S3 Ge1 S4 Ge4 58.24(15)
S2 Ge1 S4 Ge4 -63.26(15)
S10 Ge4 S4 Ge1 -174.74(14)
S9 Ge4 S4 Ge1 -58.24(15)
S7 Ge4 S4 Ge1 63.79(14)
S8 Ge3 S6 Ge2 -178.11(14)
S9 Ge3 S6 Ge2 -60.31(16)
S3 Ge3 S6 Ge2 62.25(15)
S5 Ge2 S6 Ge3 -179.31(15)
S2 Ge2 S6 Ge3 -62.50(15)
S7 Ge2 S6 Ge3 60.31(15)
S10 Ge4 S7 Ge2 176.63(12)
S9 Ge4 S7 Ge2 60.82(15)
S4 Ge4 S7 Ge2 -61.86(14)
S5 Ge2 S7 Ge4 179.14(13)
S2 Ge2 S7 Ge4 60.54(15)
S6 Ge2 S7 Ge4 -61.41(15)
S10 Ge4 S9 Ge3 -179.27(14)
S7 Ge4 S9 Ge3 -60.08(16)
S4 Ge4 S9 Ge3 60.90(15)
S8 Ge3 S9 Ge4 -179.29(15)
S6 Ge3 S9 Ge4 60.73(16)
S3 Ge3 S9 Ge4 -62.32(16)
N2 Ni1 N1 C1 178.6(10)
N5 Ni1 N1 C1 -9.2(10)
N6 Ni1 N1 C1 -89.4(10)
N3 Ni1 N1 C1 84.2(10)
N4 Ni1 N1 C1 122(4)
N2 Ni1 N1 C5 2.1(7)
N5 Ni1 N1 C5 174.4(7)
N6 Ni1 N1 C5 94.1(8)
N3 Ni1 N1 C5 -92.3(7)
N4 Ni1 N1 C5 -54(4)
N1 Ni1 N2 C6 177.1(10)
N5 Ni1 N2 C6 132.1(18)
N6 Ni1 N2 C6 82.9(10)
N3 Ni1 N2 C6 -88.1(10)
N4 Ni1 N2 C6 -7.1(10)
N1 Ni1 N2 C10 -1.6(7)
N5 Ni1 N2 C10 -47(2)
N6 Ni1 N2 C10 -95.7(7)
N3 Ni1 N2 C10 93.3(7)
N4 Ni1 N2 C10 174.2(7)
N2 Ni1 N3 C13 -80.7(10)
N1 Ni1 N3 C13 -0.5(10)
N5 Ni1 N3 C13 92.2(10)
N6 Ni1 N3 C13 147.7(16)
N4 Ni1 N3 C13 -177.3(10)
N2 Ni1 N3 C17 107.4(7)
N1 Ni1 N3 C17 -172.4(7)
N5 Ni1 N3 C17 -79.7(7)
N6 Ni1 N3 C17 -24(2)
N4 Ni1 N3 C17 10.7(7)
N2 Ni1 N4 C18 84.0(11)
N1 Ni1 N4 C18 140(4)
N5 Ni1 N4 C18 -88.9(11)
N6 Ni1 N4 C18 -8.8(11)
N3 Ni1 N4 C18 178.1(11)
N2 Ni1 N4 C22 -105.0(7)
N1 Ni1 N4 C22 -49(4)
N5 Ni1 N4 C22 82.2(7)
N6 Ni1 N4 C22 162.3(7)
N3 Ni1 N4 C22 -10.8(7)
N2 Ni1 N5 C25 128.0(18)
N1 Ni1 N5 C25 83.8(11)
N6 Ni1 N5 C25 178.1(11)
N3 Ni1 N5 C25 -12.0(11)
N4 Ni1 N5 C25 -92.4(11)
N2 Ni1 N5 C29 -49(2)
N1 Ni1 N5 C29 -92.9(9)
N6 Ni1 N5 C29 1.3(9)
N3 Ni1 N5 C29 171.3(9)
N4 Ni1 N5 C29 90.8(10)
N2 Ni1 N6 C30 -14.6(11)
N1 Ni1 N6 C30 -94.6(11)
N5 Ni1 N6 C30 173.8(11)
N3 Ni1 N6 C30 117.1(18)
N4 Ni1 N6 C30 82.7(11)
N2 Ni1 N6 C34 172.9(9)
N1 Ni1 N6 C34 92.9(9)
N5 Ni1 N6 C34 1.3(9)
N3 Ni1 N6 C34 -55(2)
N4 Ni1 N6 C34 -89.7(9)
N8 Ni2 N7 C37 -178.3(9)
N10 Ni2 N7 C37 130.7(16)
N12 Ni2 N7 C37 -86.7(9)
N11 Ni2 N7 C37 -6.8(9)
N9 Ni2 N7 C37 87.2(9)
N8 Ni2 N7 C41 -0.6(6)
N10 Ni2 N7 C41 -52(2)
N12 Ni2 N7 C41 91.0(7)
N11 Ni2 N7 C41 170.9(7)
N9 Ni2 N7 C41 -95.1(7)
N10 Ni2 N8 C42 -11.2(9)
N12 Ni2 N8 C42 85.2(9)
N11 Ni2 N8 C42 115.5(19)
N9 Ni2 N8 C42 -90.7(9)
N7 Ni2 N8 C42 177.1(9)
N10 Ni2 N8 C46 173.1(6)
N12 Ni2 N8 C46 -90.5(6)
N11 Ni2 N8 C46 -60(2)
N9 Ni2 N8 C46 93.6(7)
N7 Ni2 N8 C46 1.4(6)
N8 Ni2 N9 C49 -88.4(9)
N10 Ni2 N9 C49 179.3(10)
N12 Ni2 N9 C49 122(2)
N11 Ni2 N9 C49 87.3(9)
N7 Ni2 N9 C49 -8.2(10)
N8 Ni2 N9 C53 94.2(8)
N10 Ni2 N9 C53 1.9(8)
N12 Ni2 N9 C53 -55(3)
N11 Ni2 N9 C53 -90.0(8)
N7 Ni2 N9 C53 174.4(8)
N8 Ni2 N10 C54 80.4(10)
N12 Ni2 N10 C54 -11.9(10)
N11 Ni2 N10 C54 -91.9(10)
N9 Ni2 N10 C54 174.9(10)
N7 Ni2 N10 C54 130.4(17)
N8 Ni2 N10 C58 -97.6(8)
N12 Ni2 N10 C58 170.1(8)
N11 Ni2 N10 C58 90.1(8)
N9 Ni2 N10 C58 -3.1(8)
N7 Ni2 N10 C58 -48(2)
N8 Ni2 N11 C61 149.5(17)
N10 Ni2 N11 C61 -83.8(10)
N12 Ni2 N11 C61 -179.7(10)
N9 Ni2 N11 C61 -4.3(10)
N7 Ni2 N11 C61 89.0(10)
N8 Ni2 N11 C65 -29(2)
N10 Ni2 N11 C65 97.7(7)
N12 Ni2 N11 C65 1.8(7)
N9 Ni2 N11 C65 177.1(7)
N7 Ni2 N11 C65 -89.6(7)
N8 Ni2 N12 C66 -3.9(9)
N10 Ni2 N12 C66 89.5(9)
N11 Ni2 N12 C66 -179.0(9)
N9 Ni2 N12 C66 145(2)
N7 Ni2 N12 C66 -84.0(9)
N8 Ni2 N12 C70 173.4(7)
N10 Ni2 N12 C70 -93.2(7)
N11 Ni2 N12 C70 -1.7(7)
N9 Ni2 N12 C70 -37(3)
N7 Ni2 N12 C70 93.3(7)
C5 N1 C1 C2 -2.3(19)
Ni1 N1 C1 C2 -178.6(11)
N1 C1 C2 C3 1(2)
C1 C2 C3 C4 0(3)
C2 C3 C4 C5 0(2)
C2 C3 C4 C11 -179.8(16)
C1 N1 C5 C4 2.3(17)
Ni1 N1 C5 C4 179.2(10)
C1 N1 C5 C10 -179.3(10)
Ni1 N1 C5 C10 -2.4(12)
C11 C4 C5 N1 178.8(11)
C3 C4 C5 N1 -1.3(19)
C11 C4 C5 C10 0.4(18)
C3 C4 C5 C10 -179.7(12)
C10 N2 C6 C7 1.5(17)
Ni1 N2 C6 C7 -177.1(9)
N2 C6 C7 C8 -3(2)
C6 C7 C8 C9 3(2)
C7 C8 C9 C10 -1.4(19)
C7 C8 C9 C12 179.3(13)
C6 N2 C10 C9 0.5(16)
Ni1 N2 C10 C9 179.3(8)
C6 N2 C10 C5 -178.0(10)
Ni1 N2 C10 C5 0.8(12)
C8 C9 C10 N2 -0.5(17)
C12 C9 C10 N2 178.8(11)
C8 C9 C10 C5 177.9(11)
C12 C9 C10 C5 -2.7(17)
N1 C5 C10 N2 1.1(15)
C4 C5 C10 N2 179.5(10)
N1 C5 C10 C9 -177.5(10)
C4 C5 C10 C9 1.0(17)
C5 C4 C11 C12 0(2)
C3 C4 C11 C12 -179.9(15)
C4 C11 C12 C9 -2(2)
C8 C9 C12 C11 -177.6(13)
C10 C9 C12 C11 3.1(19)
C17 N3 C13 C14 -0.2(17)
Ni1 N3 C13 C14 -171.5(9)
N3 C13 C14 C15 1.2(19)
C13 C14 C15 C16 -2(2)
C14 C15 C16 C17 1.0(19)
C14 C15 C16 C23 -179.7(13)
C13 N3 C17 C16 -0.4(16)
Ni1 N3 C17 C16 172.4(8)
C13 N3 C17 C22 178.1(10)
Ni1 N3 C17 C22 -9.2(11)
C15 C16 C17 N3 0.0(16)
C23 C16 C17 N3 -179.3(10)
C15 C16 C17 C22 -178.4(10)
C23 C16 C17 C22 2.3(17)
C22 N4 C18 C19 1.8(18)
Ni1 N4 C18 C19 172.3(9)
N4 C18 C19 C20 -2(2)
C18 C19 C20 C21 1.7(19)
C19 C20 C21 C24 179.6(13)
C19 C20 C21 C22 -0.6(17)
C18 N4 C22 C17 -178.1(10)
Ni1 N4 C22 C17 9.5(12)
C18 N4 C22 C21 -0.5(16)
Ni1 N4 C22 C21 -172.8(8)
N3 C17 C22 N4 -0.2(15)
C16 C17 C22 N4 178.3(10)
N3 C17 C22 C21 -178.0(9)
C16 C17 C22 C21 0.5(15)
C24 C21 C22 N4 179.8(11)
C20 C21 C22 N4 -0.1(16)
C24 C21 C22 C17 -2.5(16)
C20 C21 C22 C17 177.6(10)
C17 C16 C23 C24 -3.2(18)
C15 C16 C23 C24 177.6(13)
C16 C23 C24 C21 1(2)
C20 C21 C24 C23 -178.5(13)
C22 C21 C24 C23 2(2)
C29 N5 C25 C26 2(2)
Ni1 N5 C25 C26 -174.9(12)
N5 C25 C26 C27 -2(3)
C25 C26 C27 C28 0(4)
C26 C27 C28 C29 1(4)
C26 C27 C28 C35 -178(3)
C25 N5 C29 C28 0(2)
Ni1 N5 C29 C28 177.1(15)
C25 N5 C29 C34 179.0(12)
Ni1 N5 C29 C34 -3.8(16)
C27 C28 C29 N5 -1(3)
C35 C28 C29 N5 178.1(19)
C27 C28 C29 C34 179.5(18)
C35 C28 C29 C34 -1(3)
C34 N6 C30 C31 -1(2)
Ni1 N6 C30 C31 -172.6(10)
N6 C30 C31 C32 0(2)
C30 C31 C32 C33 -1(2)
C31 C32 C33 C34 1(2)
C31 C32 C33 C36 -173.3(18)
C30 N6 C34 C33 1(2)
Ni1 N6 C34 C33 174.5(12)
C30 N6 C34 C29 -177.2(12)
Ni1 N6 C34 C29 -3.8(15)
C36 C33 C34 N6 173.5(15)
C32 C33 C34 N6 -1(2)
C36 C33 C34 C29 -8(2)
C32 C33 C34 C29 176.9(14)
N5 C29 C34 N6 5(2)
C28 C29 C34 N6 -175.7(16)
N5 C29 C34 C33 -173.1(14)
C28 C29 C34 C33 6(2)
C27 C28 C35 C36 178(3)
C29 C28 C35 C36 -2(4)
C28 C35 C36 C33 -1(4)
C34 C33 C36 C35 6(3)
C32 C33 C36 C35 -180(2)
C41 N7 C37 C38 0.4(15)
Ni2 N7 C37 C38 178.0(8)
N7 C37 C38 C39 -0.7(17)
C37 C38 C39 C40 1.1(17)
C38 C39 C40 C41 -1.2(16)
C38 C39 C40 C47 -178.6(11)
C37 N7 C41 C40 -0.5(15)
Ni2 N7 C41 C40 -178.4(8)
C37 N7 C41 C46 177.7(9)
Ni2 N7 C41 C46 -0.3(11)
C39 C40 C41 N7 0.9(15)
C47 C40 C41 N7 178.4(10)
C39 C40 C41 C46 -177.2(9)
C47 C40 C41 C46 0.2(15)
C46 N8 C42 C43 0.4(15)
Ni2 N8 C42 C43 -175.2(8)
N8 C42 C43 C44 -1.7(17)
C42 C43 C44 C45 0.8(17)
C43 C44 C45 C46 1.2(16)
C43 C44 C45 C48 177.5(11)
C42 N8 C46 C45 1.7(14)
Ni2 N8 C46 C45 178.0(8)
C42 N8 C46 C41 -178.3(9)
Ni2 N8 C46 C41 -2.0(10)
C44 C45 C46 N8 -2.5(15)
C48 C45 C46 N8 -179.1(9)
C44 C45 C46 C41 177.5(9)
C48 C45 C46 C41 1.0(15)
N7 C41 C46 N8 1.5(13)
C40 C41 C46 N8 179.8(9)
N7 C41 C46 C45 -178.5(9)
C40 C41 C46 C45 -0.3(15)
C39 C40 C47 C48 176.4(11)
C41 C40 C47 C48 -0.9(17)
C40 C47 C48 C45 1.7(18)
C46 C45 C48 C47 -1.7(17)
C44 C45 C48 C47 -178.0(11)
C53 N9 C49 C50 -0.1(17)
Ni2 N9 C49 C50 -177.4(9)
N9 C49 C50 C51 1(2)
C49 C50 C51 C52 0(3)
C50 C51 C52 C53 -1(3)
C50 C51 C52 C59 -180(2)
C49 N9 C53 C52 -1.1(19)
Ni2 N9 C53 C52 176.6(12)
C49 N9 C53 C58 -178.1(11)
Ni2 N9 C53 C58 -0.5(14)
C51 C52 C53 N9 2(3)
C59 C52 C53 N9 -179.6(18)
C51 C52 C53 C58 178.6(16)
C59 C52 C53 C58 -3(3)
C58 N10 C54 C55 -3.9(18)
Ni2 N10 C54 C55 178.1(10)
N10 C54 C55 C56 2(2)
C54 C55 C56 C57 2(3)
C55 C56 C57 C60 176(2)
C55 C56 C57 C58 -5(3)
C54 N10 C58 C57 1.2(19)
Ni2 N10 C58 C57 179.5(12)
C54 N10 C58 C53 -174.3(11)
Ni2 N10 C58 C53 3.9(14)
C56 C57 C58 N10 3(2)
C60 C57 C58 N10 -178.0(18)
C56 C57 C58 C53 178.4(16)
C60 C57 C58 C53 -3(3)
N9 C53 C58 N10 -2.3(18)
C52 C53 C58 N10 -179.5(13)
N9 C53 C58 C57 -177.9(13)
C52 C53 C58 C57 5(2)
C51 C52 C59 C60 177(2)
C53 C52 C59 C60 -2(4)
C56 C57 C60 C59 177(3)
C58 C57 C60 C59 -2(4)
C52 C59 C60 C57 5(4)
C65 N11 C61 C62 -1.8(17)
Ni2 N11 C61 C62 179.7(9)
N11 C61 C62 C63 1.2(19)
C61 C62 C63 C64 0.9(18)
C62 C63 C64 C65 -2.1(16)
C62 C63 C64 C71 -179.6(11)
C61 N11 C65 C64 0.4(15)
Ni2 N11 C65 C64 179.2(8)
C61 N11 C65 C70 179.6(9)
Ni2 N11 C65 C70 -1.6(11)
C63 C64 C65 N11 1.4(15)
C71 C64 C65 N11 179.2(10)
C63 C64 C65 C70 -177.7(10)
C71 C64 C65 C70 0.0(15)
C70 N12 C66 C67 -0.5(15)
Ni2 N12 C66 C67 176.7(8)
N12 C66 C67 C68 1.8(18)
C66 C67 C68 C69 -2.0(18)
C67 C68 C69 C70 1.1(17)
C67 C68 C69 C72 -178.9(11)
C66 N12 C70 C69 -0.5(14)
Ni2 N12 C70 C69 -178.1(8)
C66 N12 C70 C65 179.1(9)
Ni2 N12 C70 C65 1.4(11)
C68 C69 C70 N12 0.2(16)
C72 C69 C70 N12 -179.8(10)
C68 C69 C70 C65 -179.4(10)
C72 C69 C70 C65 0.6(15)
N11 C65 C70 N12 0.1(14)
C64 C65 C70 N12 179.4(9)
N11 C65 C70 C69 179.7(9)
C64 C65 C70 C69 -1.1(15)
C63 C64 C71 C72 179.1(12)
C65 C64 C71 C72 1.6(17)
C64 C71 C72 C69 -2.2(19)
C68 C69 C72 C71 -179.0(12)
C70 C69 C72 C71 1.0(18)
